data_7701002
loop_
_publ_author_name
'Puttock, Emma V.'
'Fradgley, Jack D.'
'Yufit, Dmitry S.'
'Williams, J. A. Gareth'

_publ_section_title
;
 A family of readily synthesised phosphorescent platinum(ii) complexes
 based on tridentate N^N^O-coordinating Schiff-base ligands.
;
_journal_issue 40
_journal_name_full 'Dalton transactions (Cambridge, England : 2003)'
_journal_page_first 15012
_journal_page_last 15028
_journal_paper_doi 10.1039/c9dt03156a
_journal_volume 48
_journal_year 2019
_chemical_formula_moiety 'C13 H12 Cl N3 O Pt, C3 H7 N O'
_chemical_formula_sum 'C16 H19 Cl N4 O2 Pt'
_chemical_formula_weight 529.89
_space_group_crystal_system monoclinic
_space_group_IT_number 14
_space_group_name_Hall '-P 2ybc'
_space_group_name_H-M_alt 'P 1 21/c 1'
_symmetry_space_group_name_Hall '-P 2ybc'
_symmetry_space_group_name_H-M 'P 1 21/c 1'
_atom_sites_solution_hydrogens geom
_atom_sites_solution_primary direct
_atom_sites_solution_secondary difmap
_audit_creation_date 2016-04-13
_audit_creation_method
;
Olex2 1.2-beta
(compiled 2016.02.19 svn.r3266 for OlexSys, GUI svn.r5155)
;
_audit_update_record
;
2019-07-25 deposited with the CCDC.    2019-08-21 downloaded from the CCDC.
;
_cell_angle_alpha 90.00
_cell_angle_beta 96.170(2)
_cell_angle_gamma 90.00
_cell_formula_units_Z 4
_cell_length_a 14.4735(9)
_cell_length_b 14.4419(9)
_cell_length_c 8.3539(5)
_cell_measurement_reflns_used 3815
_cell_measurement_temperature 120.0
_cell_measurement_theta_max 28.20
_cell_measurement_theta_min 2.83
_cell_volume 1736.06(18)
_computing_cell_refinement 'APEX2 v.2013.4_1 (Bruker, 2013)'
_computing_data_collection 'SMART v5.625 (Bruker, 2001)'
_computing_data_reduction 'SAINT v8.34A (Bruker, 2013)'
_computing_molecular_graphics 'Olex2 (Dolomanov et al., 2009)'
_computing_publication_material 'Olex2 (Dolomanov et al., 2009)'
_computing_structure_refinement 'XL (Sheldrick, 2008)'
_computing_structure_solution 'XS (Sheldrick, 2008)'
_diffrn_ambient_temperature 120.0
_diffrn_detector 'CCD area detector'
_diffrn_detector_type 'Bruker SMART CCD 6000'
_diffrn_measured_fraction_theta_full 1.000
_diffrn_measured_fraction_theta_max 1.000
_diffrn_measurement_device '3-circle diffractometer'
_diffrn_measurement_device_type 'Bruker SMART CCD 6000'
_diffrn_measurement_method '\w scans'
_diffrn_radiation_collimation 'Bruker Monocap'
_diffrn_radiation_monochromator Parallel,graphite
_diffrn_radiation_probe x-ray
_diffrn_radiation_type MoK\a
_diffrn_radiation_wavelength 0.71073
_diffrn_reflns_av_R_equivalents 0.0703
_diffrn_reflns_av_unetI/netI 0.0571
_diffrn_reflns_limit_h_max 19
_diffrn_reflns_limit_h_min -19
_diffrn_reflns_limit_k_max 19
_diffrn_reflns_limit_k_min -19
_diffrn_reflns_limit_l_max 11
_diffrn_reflns_limit_l_min -11
_diffrn_reflns_number 21653
_diffrn_reflns_theta_full 29.00
_diffrn_reflns_theta_max 29.00
_diffrn_reflns_theta_min 2.00
_diffrn_source 'fine-focus sealed tube'
_diffrn_source_current 35.0
_diffrn_source_power 1.75
_diffrn_source_target Mo
_diffrn_source_voltage 50.0
_diffrn_standards_number 0
_exptl_absorpt_coefficient_mu 8.253
_exptl_absorpt_correction_T_max 1.0000
_exptl_absorpt_correction_T_min 0.7020
_exptl_absorpt_correction_type multi-scan
_exptl_absorpt_process_details
;
SADABS-2012/1 (Bruker,2012) was used for absorption correction.
wR2(int) was 0.0767 before and 0.0522 after correction.
The Ratio of minimum to maximum transmission is 0.7020.
The \l/2 correction factor is 0.0015.
;
_exptl_crystal_colour 'clear light yellow'
_exptl_crystal_colour_lustre clear
_exptl_crystal_colour_modifier light
_exptl_crystal_colour_primary yellow
_exptl_crystal_density_diffrn 2.027
_exptl_crystal_density_method 'not measured'
_exptl_crystal_description needle
_exptl_crystal_F_000 1016
_exptl_crystal_size_max 0.12
_exptl_crystal_size_mid 0.01
_exptl_crystal_size_min 0.01
_refine_diff_density_max 2.646
_refine_diff_density_min -1.522
_refine_diff_density_rms 0.201
_refine_ls_extinction_method none
_refine_ls_goodness_of_fit_ref 1.026
_refine_ls_hydrogen_treatment constr
_refine_ls_matrix_type full
_refine_ls_number_parameters 220
_refine_ls_number_reflns 4619
_refine_ls_number_restraints 0
_refine_ls_restrained_S_all 1.026
_refine_ls_R_factor_all 0.0533
_refine_ls_R_factor_gt 0.0334
_refine_ls_shift/su_max 0.001
_refine_ls_shift/su_mean 0.000
_refine_ls_structure_factor_coef Fsqd
_refine_ls_weighting_details 'calc w=1/[\s^2^(Fo^2^)+(0.0230P)^2^+1.9000P] where P=(Fo^2^+2Fc^2^)/3'
_refine_ls_weighting_scheme calc
_refine_ls_wR_factor_gt 0.0658
_refine_ls_wR_factor_ref 0.0720
_reflns_number_gt 3543
_reflns_number_total 4619
_reflns_threshold_expression >2sigma(I)
_cod_data_source_file c9dt03156a2.cif
_cod_data_source_block PtL6Cl_16srv140
_cod_depositor_comments 'Adding full bibliography for 7701001--7701009.cif.'
_cod_database_code 7701002
_computing.bruker_data_scaling 'SADABS V2012/1 (Bruker AXS Inc.)'

_olex2_refinement_description
;
1. Fixed Uiso
 At 1.2 times of:
  All C(H) groups, All N(H) groups
 At 1.5 times of:
  All C(H,H,H) groups
2.a Aromatic/amide H refined with riding coordinates:
 N2(H2), C2(H2A), C3(H3), C4(H4), C5(H5), C6(H6), C9(H9), C11(H11), C12(H12),
 C14(H14)
2.b Idealised Me refined as rotating group:
 C13(H13A,H13B,H13C), C15(H15A,H15B,H15C), C16(H16A,H16B,H16C)
;

loop_
_space_group_symop_id
_space_group_symop_operation_xyz
1 'x, y, z'
2 '-x, y+1/2, -z+1/2'
3 '-x, -y, -z'
4 'x, -y-1/2, z-1/2'

loop_
_atom_site_label
_atom_site_type_symbol
_atom_site_fract_x
_atom_site_fract_y
_atom_site_fract_z
_atom_site_U_iso_or_equiv
_atom_site_adp_type
_atom_site_occupancy
_atom_site_calc_flag
_atom_site_refinement_flags_posn
Pt1 Pt 0.194564(13) 0.396590(13) 0.17550(2) 0.01406(6) Uani 1 d .
Cl1 Cl 0.16636(9) 0.55191(9) 0.21481(16) 0.0209(3) Uani 1 d .
O1 O 0.2985(3) 0.4348(3) 0.0542(4) 0.0202(8) Uani 1 d .
N1 N 0.0916(3) 0.3482(3) 0.2926(5) 0.0158(9) Uani 1 d .
N2 N 0.1529(3) 0.2095(3) 0.2142(5) 0.0170(9) Uani 1 d .
H2 H 0.1555 0.1487 0.2099 0.020 Uiso 1 calc R
N3 N 0.2145(3) 0.2644(3) 0.1432(5) 0.0149(9) Uani 1 d .
C1 C 0.0878(4) 0.2538(4) 0.2913(6) 0.0164(10) Uani 1 d .
C2 C 0.0203(4) 0.2052(4) 0.3638(6) 0.0174(11) Uani 1 d .
H2A H 0.0181 0.1395 0.3604 0.021 Uiso 1 calc R
C3 C -0.0427(4) 0.2548(4) 0.4403(6) 0.0211(12) Uani 1 d .
H3 H -0.0888 0.2232 0.4922 0.025 Uiso 1 calc R
C4 C -0.0397(4) 0.3520(4) 0.4424(6) 0.0195(11) Uani 1 d .
H4 H -0.0836 0.3870 0.4941 0.023 Uiso 1 calc R
C5 C 0.0278(3) 0.3946(4) 0.3684(6) 0.0152(10) Uani 1 d .
H5 H 0.0303 0.4603 0.3699 0.018 Uiso 1 calc R
C6 C 0.2775(4) 0.2267(4) 0.0662(6) 0.0179(11) Uani 1 d .
H6 H 0.2794 0.1610 0.0611 0.021 Uiso 1 calc R
C7 C 0.3449(3) 0.2777(3) -0.0120(6) 0.0156(10) Uani 1 d .
C8 C 0.3520(3) 0.3763(4) -0.0148(6) 0.0172(11) Uani 1 d .
C9 C 0.4214(4) 0.4154(4) -0.0991(6) 0.0177(11) Uani 1 d .
H9 H 0.4264 0.4809 -0.1028 0.021 Uiso 1 calc R
C10 C 0.4828(4) 0.3627(4) -0.1771(6) 0.0235(12) Uani 1 d .
C11 C 0.4757(4) 0.2663(4) -0.1702(6) 0.0208(12) Uani 1 d .
H11 H 0.5173 0.2289 -0.2226 0.025 Uiso 1 calc R
C12 C 0.4092(4) 0.2250(4) -0.0886(6) 0.0196(11) Uani 1 d .
H12 H 0.4065 0.1594 -0.0838 0.024 Uiso 1 calc R
C13 C 0.5542(4) 0.4085(4) -0.2683(7) 0.0303(14) Uani 1 d .
H13A H 0.5322 0.4093 -0.3834 0.045 Uiso 1 calc GR
H13B H 0.6128 0.3740 -0.2513 0.045 Uiso 1 calc GR
H13C H 0.5643 0.4722 -0.2298 0.045 Uiso 1 calc GR
O2 O 0.8179(3) 0.5301(2) 0.3252(5) 0.0259(9) Uani 1 d .
N4 N 0.7356(3) 0.4016(3) 0.2464(5) 0.0211(9) Uani 1 d .
C14 C 0.7963(4) 0.4687(4) 0.2258(6) 0.0197(11) Uani 1 d .
H14 H 0.8248 0.4692 0.1285 0.024 Uiso 1 calc R
C15 C 0.6878(4) 0.4000(4) 0.3915(6) 0.0284(13) Uani 1 d .
H15A H 0.7192 0.4420 0.4719 0.043 Uiso 1 calc GR
H15B H 0.6887 0.3369 0.4349 0.043 Uiso 1 calc GR
H15C H 0.6233 0.4201 0.3650 0.043 Uiso 1 calc GR
C16 C 0.7117(5) 0.3315(4) 0.1246(7) 0.0339(15) Uani 1 d .
H16A H 0.7417 0.3461 0.0280 0.051 Uiso 1 calc GR
H16B H 0.6441 0.3301 0.0973 0.051 Uiso 1 calc GR
H16C H 0.7330 0.2708 0.1661 0.051 Uiso 1 calc GR

loop_
_atom_site_aniso_label
_atom_site_aniso_U_11
_atom_site_aniso_U_22
_atom_site_aniso_U_33
_atom_site_aniso_U_23
_atom_site_aniso_U_13
_atom_site_aniso_U_12
Pt1 0.01402(10) 0.01472(10) 0.01394(9) -0.00007(8) 0.00380(7) 0.00106(9)
Cl1 0.0250(7) 0.0152(6) 0.0243(7) -0.0005(5) 0.0107(6) 0.0014(5)
O1 0.019(2) 0.024(2) 0.0195(19) 0.0045(16) 0.0102(16) -0.0001(16)
N1 0.012(2) 0.021(2) 0.014(2) 0.0000(17) -0.0002(17) -0.0027(17)
N2 0.017(2) 0.020(2) 0.015(2) -0.0001(17) 0.0048(18) 0.0022(18)
N3 0.015(2) 0.017(2) 0.013(2) 0.0009(16) 0.0031(17) 0.0012(17)
C1 0.015(2) 0.020(3) 0.013(2) -0.003(2) 0.000(2) -0.001(2)
C2 0.019(3) 0.015(3) 0.019(3) 0.001(2) 0.007(2) -0.002(2)
C3 0.019(3) 0.027(3) 0.018(3) 0.002(2) 0.005(2) -0.005(2)
C4 0.014(3) 0.028(3) 0.017(3) 0.003(2) 0.003(2) 0.004(2)
C5 0.012(2) 0.016(2) 0.017(2) -0.001(2) 0.0026(19) 0.003(2)
C6 0.021(3) 0.016(3) 0.016(2) 0.000(2) 0.000(2) 0.002(2)
C7 0.014(2) 0.019(3) 0.014(2) 0.001(2) 0.001(2) 0.002(2)
C8 0.008(2) 0.025(3) 0.018(2) -0.003(2) 0.001(2) 0.004(2)
C9 0.016(3) 0.022(3) 0.017(2) 0.001(2) 0.008(2) -0.004(2)
C10 0.012(3) 0.043(4) 0.015(3) -0.002(2) 0.000(2) 0.004(2)
C11 0.016(3) 0.034(3) 0.013(2) -0.002(2) 0.003(2) 0.007(2)
C12 0.018(3) 0.019(3) 0.020(3) 0.001(2) -0.005(2) 0.005(2)
C13 0.022(3) 0.046(4) 0.025(3) 0.001(3) 0.012(2) 0.000(3)
O2 0.036(2) 0.0132(18) 0.028(2) -0.0002(17) 0.0016(19) -0.0062(17)
N4 0.024(2) 0.019(2) 0.020(2) -0.0011(19) 0.0032(19) -0.008(2)
C14 0.023(3) 0.020(3) 0.016(2) 0.005(2) -0.001(2) 0.005(2)
C15 0.036(3) 0.034(3) 0.017(3) 0.003(3) 0.009(2) -0.009(3)
C16 0.046(4) 0.030(3) 0.027(3) -0.008(3) 0.010(3) -0.015(3)

loop_
_atom_type_symbol
_atom_type_description
_atom_type_scat_dispersion_real
_atom_type_scat_dispersion_imag
_atom_type_scat_source
C C 0.0033 0.0016 'International Tables Vol C Tables 4.2.6.8 and 6.1.1.4'
H H 0.0000 0.0000 'International Tables Vol C Tables 4.2.6.8 and 6.1.1.4'
Cl Cl 0.1484 0.1585 'International Tables Vol C Tables 4.2.6.8 and 6.1.1.4'
N N 0.0061 0.0033 'International Tables Vol C Tables 4.2.6.8 and 6.1.1.4'
O O 0.0106 0.0060 'International Tables Vol C Tables 4.2.6.8 and 6.1.1.4'
Pt Pt -1.7033 8.3905 'International Tables Vol C Tables 4.2.6.8 and 6.1.1.4'

loop_
_geom_angle_atom_site_label_1
_geom_angle_atom_site_label_2
_geom_angle_atom_site_label_3
_geom_angle
O1 Pt1 Cl1 87.57(11)
O1 Pt1 N1 175.64(16)
N1 Pt1 Cl1 96.77(13)
N3 Pt1 Cl1 178.25(13)
N3 Pt1 O1 94.04(16)
N3 Pt1 N1 81.62(17)
C8 O1 Pt1 123.9(3)
C1 N1 Pt1 112.2(3)
C5 N1 Pt1 129.7(4)
C5 N1 C1 118.0(4)
N3 N2 H2 121.7
C1 N2 H2 121.7
C1 N2 N3 116.6(4)
N2 N3 Pt1 113.1(3)
C6 N3 Pt1 127.1(4)
C6 N3 N2 119.8(4)
N1 C1 C2 122.0(5)
N2 C1 N1 116.4(5)
N2 C1 C2 121.6(5)
C1 C2 H2A 120.9
C3 C2 C1 118.2(5)
C3 C2 H2A 120.9
C2 C3 H3 119.8
C2 C3 C4 120.4(5)
C4 C3 H3 119.8
C3 C4 H4 121.0
C5 C4 C3 118.0(5)
C5 C4 H4 121.0
N1 C5 C4 123.3(5)
N1 C5 H5 118.3
C4 C5 H5 118.3
N3 C6 H6 117.9
N3 C6 C7 124.1(5)
C7 C6 H6 117.9
C8 C7 C6 124.9(5)
C12 C7 C6 116.4(5)
C12 C7 C8 118.7(5)
O1 C8 C7 125.9(5)
O1 C8 C9 116.5(5)
C9 C8 C7 117.7(5)
C8 C9 H9 118.5
C10 C9 C8 123.0(5)
C10 C9 H9 118.5
C9 C10 C11 118.3(5)
C9 C10 C13 120.5(5)
C11 C10 C13 121.2(5)
C10 C11 H11 119.6
C12 C11 C10 120.8(5)
C12 C11 H11 119.6
C7 C12 H12 119.2
C11 C12 C7 121.5(5)
C11 C12 H12 119.2
C10 C13 H13A 109.5
C10 C13 H13B 109.5
C10 C13 H13C 109.5
H13A C13 H13B 109.5
H13A C13 H13C 109.5
H13B C13 H13C 109.5
C14 N4 C15 119.8(5)
C14 N4 C16 121.9(5)
C16 N4 C15 118.2(5)
O2 C14 N4 124.0(5)
O2 C14 H14 118.0
N4 C14 H14 118.0
N4 C15 H15A 109.5
N4 C15 H15B 109.5
N4 C15 H15C 109.5
H15A C15 H15B 109.5
H15A C15 H15C 109.5
H15B C15 H15C 109.5
N4 C16 H16A 109.5
N4 C16 H16B 109.5
N4 C16 H16C 109.5
H16A C16 H16B 109.5
H16A C16 H16C 109.5
H16B C16 H16C 109.5

loop_
_geom_bond_atom_site_label_1
_geom_bond_atom_site_label_2
_geom_bond_distance
Pt1 Cl1 2.3097(13)
Pt1 O1 1.981(3)
Pt1 N1 1.995(4)
Pt1 N3 1.953(4)
O1 C8 1.320(6)
N1 C1 1.365(6)
N1 C5 1.352(6)
N2 H2 0.8800
N2 N3 1.375(6)
N2 C1 1.357(6)
N3 C6 1.292(6)
C1 C2 1.392(7)
C2 H2A 0.9500
C2 C3 1.370(7)
C3 H3 0.9500
C3 C4 1.405(7)
C4 H4 0.9500
C4 C5 1.358(7)
C5 H5 0.9500
C6 H6 0.9500
C6 C7 1.435(7)
C7 C8 1.427(7)
C7 C12 1.408(7)
C8 C9 1.406(7)
C9 H9 0.9500
C9 C10 1.385(7)
C10 C11 1.398(8)
C10 C13 1.502(8)
C11 H11 0.9500
C11 C12 1.373(7)
C12 H12 0.9500
C13 H13A 0.9800
C13 H13B 0.9800
C13 H13C 0.9800
O2 C14 1.231(6)
N4 C14 1.332(7)
N4 C15 1.458(7)
N4 C16 1.452(7)
C14 H14 0.9500
C15 H15A 0.9800
C15 H15B 0.9800
C15 H15C 0.9800
C16 H16A 0.9800
C16 H16B 0.9800
C16 H16C 0.9800

loop_
_geom_hbond_atom_site_label_D
_geom_hbond_atom_site_label_H
_geom_hbond_atom_site_label_A
_geom_hbond_distance_DH
_geom_hbond_distance_HA
_geom_hbond_distance_DA
_geom_hbond_angle_DHA
_geom_hbond_site_symmetry_A
N2 H2 O2 0.88 1.79 2.651(6) 167.1 2_645

loop_
_geom_torsion_atom_site_label_1
_geom_torsion_atom_site_label_2
_geom_torsion_atom_site_label_3
_geom_torsion_atom_site_label_4
_geom_torsion
N1 C1 N2 N3 -1.1(7)
C1 N2 N3 Pt1 1.3(5)
C1 N2 N3 C6 -179.2(4)
C2 C1 N2 N3 178.3(4)
C7 C6 N3 Pt1 -0.6(7)
C7 C6 N3 N2 180.0(4)
C8 C7 C6 N3 0.4(8)
C12 C7 C6 N3 179.3(5)
C15 N4 C14 O2 2.2(8)
C16 N4 C14 O2 179.2(5)
